data_7216934
loop_
_publ_author_name
'Apel, Sylke'
'Nitsche, Silke'
'Beketov, Kayrat'
'Seichter, Wilhelm'
'Seidel, J.'
'Weber, Edwin'

_publ_section_title
;
 4,4&#x2032;-(Fluorene-9,9-diyl)diphenol: a new versatile building block
 for clathrate type and macrocyclic host--guest inclusion
;
_journal_issue 7
_journal_name_full 'Journal of the Chemical Society, Perkin Transactions 2'
_journal_page_first 1212
_journal_paper_doi 10.1039/b008451o
_journal_year 2001
_chemical_formula_sum 'C77.5 H66 N O8.5'
_chemical_formula_weight 1147.31
_space_group_IT_number 14
_symmetry_cell_setting monoclinic
_symmetry_space_group_name_Hall '-P 2yn'
_symmetry_space_group_name_H-M 'P 1 21/n 1'
_atom_sites_solution_hydrogens geom
_atom_sites_solution_primary direct
_atom_sites_solution_secondary difmap
_cell_angle_alpha 90.00
_cell_angle_beta 90.39(3)
_cell_angle_gamma 90.00
_cell_formula_units_Z 2
_cell_length_a 12.802(7)
_cell_length_b 10.930(2)
_cell_length_c 21.704(6)
_cell_measurement_reflns_used 25
_cell_measurement_temperature 183(2)
_cell_measurement_theta_max 10.280
_cell_measurement_theta_min 7.639
_cell_volume 3036.9(19)
_computing_cell_refinement 'CAD4 software'
_computing_data_collection 'CAD4 software'
_computing_data_reduction Helena
_computing_molecular_graphics PLATON
_computing_publication_material PLATON
_computing_structure_refinement 'SHELXL-93 (Sheldrick, 1993)'
_computing_structure_solution 'SHELXS-86 (Sheldrick, 1990)'
_diffrn_ambient_temperature 183(2)
_diffrn_measurement_device 'CAD4 (Enraf-Nonius)'
_diffrn_measurement_method /w--2/q
_diffrn_radiation_monochromator graphite
_diffrn_radiation_source 'fine-focus sealed tube'
_diffrn_radiation_type MoK\a
_diffrn_radiation_wavelength 0.71140
_diffrn_reflns_av_R_equivalents 0.0213
_diffrn_reflns_av_sigmaI/netI 0.0471
_diffrn_reflns_limit_h_max 14
_diffrn_reflns_limit_h_min 0
_diffrn_reflns_limit_k_max 13
_diffrn_reflns_limit_k_min 0
_diffrn_reflns_limit_l_max 27
_diffrn_reflns_limit_l_min -27
_diffrn_reflns_number 6703
_diffrn_reflns_theta_max 26.99
_diffrn_reflns_theta_min 1.84
_diffrn_standards_decay_% none
_diffrn_standards_interval_count 250
_diffrn_standards_interval_time 3600
_diffrn_standards_number 3
_exptl_absorpt_coefficient_mu 0.081
_exptl_crystal_colour colourless
_exptl_crystal_density_diffrn 1.255
_exptl_crystal_F_000 1212
_exptl_crystal_size_max 0.50
_exptl_crystal_size_mid 0.45
_exptl_crystal_size_min 0.45
_refine_diff_density_max 0.733
_refine_diff_density_min -0.512
_refine_ls_extinction_method none
_refine_ls_goodness_of_fit_all 1.028
_refine_ls_goodness_of_fit_obs 1.059
_refine_ls_matrix_type full
_refine_ls_number_parameters 390
_refine_ls_number_reflns 6398
_refine_ls_number_restraints 1
_refine_ls_restrained_S_all 1.060
_refine_ls_restrained_S_obs 1.059
_refine_ls_R_factor_all 0.1361
_refine_ls_R_factor_obs 0.0832
_refine_ls_shift/esd_max 0.017
_refine_ls_shift/esd_mean 0.001
_refine_ls_structure_factor_coef Fsqd
_refine_ls_weighting_details 'w=1/[\s^2^(Fo^2^)+(0.1990P)^2^+0.8807P] where P=(Fo^2^+2Fc^2^)/3'
_refine_ls_weighting_scheme calc
_refine_ls_wR_factor_all 0.2983
_refine_ls_wR_factor_obs 0.2377
_reflns_number_observed 4124
_reflns_number_total 6407
_reflns_observed_criterion >2sigma(I)
_cod_data_source_file b008451o.txt
_cod_data_source_block 2
_cod_depositor_comments
;
The following automatic conversions were performed:

'_refine_ls_weighting_scheme' value 'calc
w=1/[\s^2^(Fo^2^)+(0.1990P)^2^+0.8807P] where P=(Fo^2^+2Fc^2^)/3' was
changed to 'calc'. New tag '_refine_ls_weighting_details' was
created. The value of the new tag was set to
'w=1/[\s^2^(Fo^2^)+(0.1990P)^2^+0.8807P] where P=(Fo^2^+2Fc^2^)/3'.

Automatic conversion script
Id: cif_fix_values 3143 2015-03-26 13:38:13Z robertas 
;
_cod_original_sg_symbol_H-M P21/n
_cod_original_formula_sum 'C77.50 H66 N O8.50'
_cod_database_code 7216934
_refine_diff_density_rmmny 0.113

loop_
_symmetry_equiv_pos_as_xyz
'x, y, z'
'-x+1/2, y+1/2, -z+1/2'
'-x, -y, -z'
'x-1/2, -y-1/2, z-1/2'

loop_
_atom_site_aniso_label
_atom_site_aniso_U_11
_atom_site_aniso_U_22
_atom_site_aniso_U_33
_atom_site_aniso_U_23
_atom_site_aniso_U_13
_atom_site_aniso_U_12
O2 0.0269(13) 0.0475(15) 0.0313(12) -0.0001(10) 0.0019(10) 0.0057(10)
O28 0.062(2) 0.0318(13) 0.0350(13) -0.0126(10) 0.0177(12) -0.0107(12)
O32 0.0409(14) 0.0284(12) 0.0506(15) -0.0015(10) 0.0100(12) 0.0024(10)
O37 0.101(3) 0.0274(14) 0.047(2) -0.0036(11) -0.021(2) 0.0016(15)
C1 0.026(2) 0.045(2) 0.036(2) 0.0070(15) -0.0003(14) 0.0007(15)
C3 0.026(2) 0.030(2) 0.029(2) 0.0038(13) 0.0021(13) 0.0026(13)
C4 0.028(2) 0.044(2) 0.033(2) -0.0098(15) -0.0060(14) 0.0024(15)
C5 0.033(2) 0.041(2) 0.029(2) -0.0086(14) -0.0003(13) 0.0053(15)
C6 0.032(2) 0.0213(14) 0.0237(14) -0.0009(11) 0.0019(12) 0.0022(12)
C7 0.026(2) 0.030(2) 0.0274(15) -0.0032(12) -0.0017(12) 0.0003(13)
C8 0.033(2) 0.031(2) 0.0233(14) -0.0032(12) -0.0005(13) 0.0029(13)
C9 0.030(2) 0.0217(14) 0.0248(14) -0.0018(11) 0.0024(12) 0.0008(12)
C10 0.023(2) 0.028(2) 0.0266(15) -0.0049(12) 0.0005(12) 0.0043(12)
C11 0.025(2) 0.028(2) 0.032(2) -0.0059(12) 0.0057(13) 0.0016(12)
C12 0.030(2) 0.038(2) 0.038(2) -0.0082(15) -0.0008(14) -0.0024(15)
C13 0.035(2) 0.057(2) 0.035(2) -0.004(2) -0.0064(15) 0.004(2)
C14 0.036(2) 0.045(2) 0.035(2) 0.0052(15) 0.0005(15) 0.005(2)
C15 0.031(2) 0.033(2) 0.028(2) 0.0010(13) -0.0008(13) 0.0027(14)
C16 0.034(2) 0.0216(15) 0.029(2) -0.0025(12) 0.0061(13) -0.0006(13)
C17 0.029(2) 0.025(2) 0.032(2) -0.0037(12) 0.0046(13) 0.0007(13)
C18 0.036(2) 0.031(2) 0.047(2) -0.0036(15) 0.005(2) -0.0073(15)
C19 0.052(2) 0.028(2) 0.049(2) 0.004(2) 0.013(2) -0.005(2)
C20 0.054(2) 0.027(2) 0.036(2) 0.0080(14) 0.008(2) 0.005(2)
C21 0.048(2) 0.031(2) 0.030(2) -0.0015(13) 0.0052(15) 0.000(2)
C22 0.030(2) 0.0222(14) 0.0227(14) -0.0015(11) -0.0014(12) 0.0010(12)
C23 0.034(2) 0.026(2) 0.032(2) 0.0013(13) 0.0052(14) -0.0043(13)
C24 0.045(2) 0.033(2) 0.030(2) -0.0026(13) 0.0146(15) -0.0053(15)
C25 0.044(2) 0.025(2) 0.0238(15) -0.0046(12) 0.0042(14) -0.0026(14)
C26 0.038(2) 0.0234(15) 0.028(2) 0.0000(12) 0.0033(13) -0.0046(13)
C27 0.032(2) 0.029(2) 0.0208(14) 0.0002(12) 0.0021(12) -0.0032(13)
C29 0.042(2) 0.040(2) 0.033(2) -0.0108(15) 0.003(2) 0.005(2)
C30 0.031(2) 0.038(2) 0.028(2) -0.0071(13) 0.0050(13) 0.0045(14)
C31 0.029(2) 0.028(2) 0.036(2) -0.0019(13) 0.0090(14) 0.0030(13)
C33 0.039(2) 0.041(2) 0.054(2) 0.007(2) 0.001(2) -0.005(2)
C34 0.028(2) 0.036(2) 0.028(2) 0.0013(13) 0.0065(13) 0.0038(14)
C35 0.045(2) 0.036(2) 0.030(2) -0.0069(14) -0.0033(15) 0.001(2)
C36 0.053(2) 0.030(2) 0.032(2) -0.0045(14) 0.000(2) 0.005(2)
C38 0.100(4) 0.035(2) 0.051(2) 0.004(2) -0.008(2) 0.008(2)
C39 0.042(2) 0.035(2) 0.028(2) -0.0007(13) 0.0038(14) 0.009(2)

loop_
_atom_site_label
_atom_site_type_symbol
_atom_site_fract_x
_atom_site_fract_y
_atom_site_fract_z
_atom_site_U_iso_or_equiv
_atom_site_thermal_displace_type
_atom_site_occupancy
_atom_site_calc_flag
_atom_site_refinement_flags
O2 O 0.1446(2) 0.2144(2) 0.23584(10) 0.0352(6) Uani 1 d .
O28 O -0.3103(2) 0.7130(2) 0.48499(11) 0.0429(7) Uani 1 d .
O32 O -0.3173(2) 0.6108(2) 0.62949(12) 0.0399(6) Uani 1 d .
O37 O -0.2920(3) 1.1144(2) 0.63064(13) 0.0585(9) Uani 1 d .
C1 C 0.2336(3) 0.2701(4) 0.2641(2) 0.0356(8) Uani 1 d .
H1A H 0.2152(3) 0.3543(4) 0.2768(2) 0.043 Uiso 1 calc R
H1B H 0.2903(3) 0.2758(4) 0.2335(2) 0.043 Uiso 1 calc R
C3 C 0.0492(3) 0.2407(3) 0.26008(15) 0.0287(7) Uani 1 d .
C4 C 0.0342(3) 0.2943(3) 0.3175(2) 0.0349(8) Uani 1 d .
H4A H 0.0932(3) 0.3156(3) 0.3428(2) 0.042 Uiso 1 d R
C5 C -0.0670(3) 0.3170(3) 0.3378(2) 0.0343(8) Uani 1 d .
H5A H -0.0772(3) 0.3534(3) 0.3776(2) 0.041 Uiso 1 d R
C6 C -0.1532(3) 0.2882(3) 0.30223(14) 0.0256(7) Uani 1 d .
C7 C -0.1366(3) 0.2350(3) 0.24478(14) 0.0276(7) Uani 1 d .
H7A H -0.1953(3) 0.2149(3) 0.21900(14) 0.033 Uiso 1 d R
C8 C -0.0362(3) 0.2103(3) 0.22462(14) 0.0291(7) Uani 1 d .
H8A H -0.0261(3) 0.1713(3) 0.18547(14) 0.035 Uiso 1 d R
C9 C -0.2653(3) 0.3013(3) 0.32618(14) 0.0255(7) Uani 1 d .
C10 C -0.3449(2) 0.3133(3) 0.27382(14) 0.0260(7) Uani 1 d .
C11 C -0.4100(3) 0.2107(3) 0.27109(15) 0.0281(7) Uani 1 d .
C12 C -0.4868(3) 0.2012(3) 0.2263(2) 0.0355(8) Uani 1 d .
H12A H -0.5304(3) 0.1298(3) 0.2241(2) 0.043 Uiso 1 d R
C13 C -0.4995(3) 0.2958(4) 0.1844(2) 0.0419(9) Uani 1 d .
H13A H -0.5532(3) 0.2908(4) 0.1534(2) 0.050 Uiso 1 d R
C14 C -0.4353(3) 0.3987(4) 0.1876(2) 0.0385(8) Uani 1 d .
H14A H -0.4448(3) 0.4639(4) 0.1585(2) 0.046 Uiso 1 d R
C15 C -0.3578(3) 0.4074(3) 0.23172(14) 0.0307(7) Uani 1 d .
H15A H -0.3135(3) 0.4782(3) 0.23372(14) 0.037 Uiso 1 d R
C16 C -0.2959(3) 0.1768(3) 0.35346(14) 0.0282(7) Uani 1 d .
C17 C -0.3793(3) 0.1254(3) 0.31971(15) 0.0285(7) Uani 1 d .
C18 C -0.4152(3) 0.0088(3) 0.3338(2) 0.0382(8) Uani 1 d .
H18A H -0.4716(3) -0.0269(3) 0.3107(2) 0.046 Uiso 1 d R
C19 C -0.3676(3) -0.0544(3) 0.3815(2) 0.0431(9) Uani 1 d .
H19A H -0.3923(3) -0.1347(3) 0.3918(2) 0.052 Uiso 1 d R
C20 C -0.2861(3) -0.0031(3) 0.4149(2) 0.0392(9) Uani 1 d .
H20A H -0.2543(3) -0.0490(3) 0.4477(2) 0.047 Uiso 1 d R
C21 C -0.2492(3) 0.1129(3) 0.4009(2) 0.0366(8) Uani 1 d .
H21A H -0.1921(3) 0.1480(3) 0.4236(2) 0.044 Uiso 1 d R
C22 C -0.2772(2) 0.4081(3) 0.37132(13) 0.0250(7) Uani 1 d .
C23 C -0.3373(3) 0.3988(3) 0.42403(15) 0.0308(7) Uani 1 d .
H23A H -0.3692(3) 0.3219(3) 0.43401(15) 0.037 Uiso 1 d R
C24 C -0.3531(3) 0.4986(3) 0.4623(2) 0.0357(8) Uani 1 d .
H24A H -0.3953(3) 0.4907(3) 0.4985(2) 0.043 Uiso 1 d R
C25 C -0.3072(3) 0.6100(3) 0.44871(14) 0.0310(7) Uani 1 d .
C26 C -0.2459(3) 0.6209(3) 0.39642(14) 0.0295(7) Uani 1 d .
H26A H -0.2131(3) 0.6975(3) 0.38685(14) 0.035 Uiso 1 d R
C27 C -0.2322(3) 0.5212(3) 0.35840(13) 0.0272(7) Uani 1 d .
H27A H -0.1908(3) 0.5299(3) 0.32192(13) 0.033 Uiso 1 d R
C29 C -0.3973(3) 0.7319(4) 0.5255(2) 0.0386(8) Uani 1 d .
H29A H -0.4268(3) 0.6524(4) 0.5387(2) 0.063(14) Uiso 1 calc R
H29B H -0.4528(3) 0.7794(4) 0.5044(2) 0.043(11) Uiso 1 calc R
C30 C -0.3565(3) 0.8010(3) 0.58000(15) 0.0325(8) Uani 1 d .
C31 C -0.3180(3) 0.7377(3) 0.6307(2) 0.0310(7) Uani 1 d .
C33 C -0.4024(3) 0.5556(4) 0.6622(2) 0.0446(9) Uani 1 d .
H33A H -0.3973(3) 0.4682(4) 0.6590(2) 0.067 Uiso 1 d R
H33B H -0.3986(3) 0.5791(4) 0.7048(2) 0.067 Uiso 1 d R
H33C H -0.4677(3) 0.5822(4) 0.6449(2) 0.067 Uiso 1 d R
C34 C -0.2733(3) 0.7994(3) 0.68027(15) 0.0308(7) Uani 1 d .
C35 C -0.2664(3) 0.9258(3) 0.6777(2) 0.0371(8) Uani 1 d .
H35A H -0.2347(3) 0.9692(3) 0.7114(2) 0.045 Uiso 1 d R
C36 C -0.3046(3) 0.9897(3) 0.6276(2) 0.0381(8) Uani 1 d .
C38 C -0.3347(5) 1.1858(4) 0.5827(2) 0.0621(13) Uani 1 d .
H38A H -0.3197(5) 1.2705(4) 0.5904(2) 0.093 Uiso 1 d R
H38B H -0.3046(5) 1.1619(4) 0.5441(2) 0.093 Uiso 1 d R
H38C H -0.4090(5) 1.1740(4) 0.5809(2) 0.093 Uiso 1 d R
C39 C -0.3503(3) 0.9279(3) 0.57898(15) 0.0348(8) Uani 1 d .
H39A H -0.3779(3) 0.9725(3) 0.54439(15) 0.042 Uiso 1 d R
C1G C 0.0020(15) -0.3241(16) 0.4872(8) 0.120(5) Uiso 0.50 d P
H1GA H -0.0502(15) -0.3691(16) 0.5093(8) 0.180 Uiso 0.50 d PR
H1GB H -0.0046(15) -0.3409(16) 0.4439(8) 0.180 Uiso 0.50 d PR
H1GC H 0.0701(15) -0.3483(16) 0.5013(8) 0.180 Uiso 0.50 d PR
C2G C -0.0054(14) -0.1911(17) 0.4980(8) 0.115(5) Uiso 0.50 d P
C3G C -0.0716(11) -0.1272(13) 0.5337(7) 0.092(4) Uiso 0.50 d P
H3GA H -0.1216(11) -0.1702(13) 0.5584(7) 0.110 Uiso 0.50 d PR
C4G C -0.0657(7) 0.0004(9) 0.5341(4) 0.119(3) Uiso 1 d .
H4GA H -0.1171(7) 0.0448(9) 0.5571(4) 0.143 Uiso 1 d R
C5G C 0.0073(14) 0.0631(16) 0.5031(8) 0.113(5) Uiso 0.50 d P
H5GA H 0.0168(14) 0.1496(16) 0.5086(8) 0.136 Uiso 0.50 d PR
N7G N 0.0721(10) -0.1214(12) 0.4636(6) 0.104(4) Uiso 0.50 d P
C1A C -0.0445(15) -0.5257(21) 0.5179(10) 0.070(5) Uiso 0.25 d PD
C2A C 0.0521(14) -0.5839(18) 0.4903(9) 0.127(6) Uiso 0.50 d PD
H2AA H 0.0903(14) -0.5256(18) 0.4663(9) 0.191 Uiso 0.50 d PR
H2AB H 0.0961(14) -0.6147(18) 0.5228(9) 0.191 Uiso 0.50 d PR
H2AC H 0.0300(14) -0.6503(18) 0.4644(9) 0.191 Uiso 0.50 d PR
O1A O -0.1051(26) -0.5646(32) 0.5467(15) 0.171(11) Uiso 0.25 d P

loop_
_atom_type_symbol
_atom_type_description
_atom_type_scat_dispersion_real
_atom_type_scat_dispersion_imag
_atom_type_scat_source
C C 0.0033 0.0016 'International Tables Vol C Tables 4.2.6.8 and 6.1.1.4'
H H 0.0000 0.0000 'International Tables Vol C Tables 4.2.6.8 and 6.1.1.4'
O O 0.0106 0.0060 'International Tables Vol C Tables 4.2.6.8 and 6.1.1.4'
N N 0.0061 0.0033 'International Tables Vol C Tables 4.2.6.8 and 6.1.1.4'

loop_
_geom_angle_atom_site_label_1
_geom_angle_atom_site_label_2
_geom_angle_atom_site_label_3
_geom_angle
_geom_angle_site_symmetry_1
_geom_angle_site_symmetry_3
C3 O2 C1 117.3(3) . .
C25 O28 C29 119.6(3) . .
C31 O32 C33 113.9(3) . .
C36 O37 C38 118.0(3) . .
O2 C1 C34 113.1(3) . 3_566
O2 C3 C8 116.4(3) . .
O2 C3 C4 124.3(3) . .
C8 C3 C4 119.3(3) . .
C3 C4 C5 119.5(3) . .
C6 C5 C4 121.7(3) . .
C5 C6 C7 118.0(3) . .
C5 C6 C9 122.4(3) . .
C7 C6 C9 119.4(3) . .
C8 C7 C6 120.7(3) . .
C3 C8 C7 120.8(3) . .
C10 C9 C22 110.0(2) . .
C10 C9 C16 101.1(3) . .
C22 C9 C16 113.7(2) . .
C10 C9 C6 112.1(2) . .
C22 C9 C6 112.6(3) . .
C16 C9 C6 106.8(2) . .
C15 C10 C11 119.9(3) . .
C15 C10 C9 129.1(3) . .
C11 C10 C9 110.9(3) . .
C12 C11 C10 120.8(3) . .
C12 C11 C17 130.3(3) . .
C10 C11 C17 108.9(3) . .
C11 C12 C13 119.0(3) . .
C12 C13 C14 120.2(3) . .
C15 C14 C13 120.8(3) . .
C14 C15 C10 119.3(3) . .
C21 C16 C17 120.6(3) . .
C21 C16 C9 128.9(3) . .
C17 C16 C9 110.3(3) . .
C18 C17 C16 120.1(3) . .
C18 C17 C11 131.1(3) . .
C16 C17 C11 108.7(3) . .
C19 C18 C17 118.6(3) . .
C18 C19 C20 121.0(3) . .
C19 C20 C21 120.8(3) . .
C16 C21 C20 118.8(4) . .
C23 C22 C27 117.6(3) . .
C23 C22 C9 122.0(3) . .
C27 C22 C9 120.3(3) . .
C22 C23 C24 121.4(3) . .
C25 C24 C23 120.0(3) . .
O28 C25 C24 125.7(3) . .
O28 C25 C26 114.6(3) . .
C24 C25 C26 119.5(3) . .
C27 C26 C25 119.7(3) . .
C26 C27 C22 121.7(3) . .
O28 C29 C30 106.8(3) . .
C31 C30 C39 119.4(3) . .
C31 C30 C29 119.7(3) . .
C39 C30 C29 120.8(3) . .
O32 C31 C30 119.1(3) . .
O32 C31 C34 119.8(3) . .
C30 C31 C34 120.9(3) . .
C35 C34 C31 118.6(3) . .
C35 C34 C1 120.8(3) . 3_566
C31 C34 C1 120.6(3) . 3_566
C36 C35 C34 121.0(3) . .
O37 C36 C35 115.1(3) . .
O37 C36 C39 124.8(3) . .
C35 C36 C39 120.1(3) . .
C36 C39 C30 120.0(3) . .
C2A C1G C2G 131.3(18) 3_546 .
C2A C1G C1A 57.8(9) 3_546 3_546
C2G C1G C1A 164.5(17) . 3_546
C3G C2G C5G 58.8(12) . 3_556
C3G C2G N7G 117.1(16) . .
C5G C2G N7G 58.7(11) 3_556 .
C3G C2G C1G 130.0(17) . .
C5G C2G C1G 169.5(18) 3_556 .
N7G C2G C1G 112.8(15) . .
C2G C3G C5G 62.5(12) . 3_556
C2G C3G C4G 119.1(15) . .
C5G C3G C4G 56.7(10) 3_556 .
C5G C4G N7G 126.2(14) 3_556 3_556
C5G C4G C5G 63.8(15) 3_556 .
N7G C4G C5G 63.5(10) 3_556 .
C5G C4G C3G 59.7(10) 3_556 .
N7G C4G C3G 173.1(12) 3_556 .
C5G C4G C3G 123.0(14) . .
C4G C5G C4G 116.2(15) 3_556 .
C4G C5G C3G 63.5(11) 3_556 3_556
C4G C5G C3G 172.9(17) . 3_556
C4G C5G C2G 122.1(17) 3_556 3_556
C4G C5G C2G 120.5(17) . 3_556
C3G C5G C2G 58.7(12) 3_556 3_556
C4G C5G C5G 59.4(13) 3_556 3_556
C4G C5G C5G 56.8(13) . 3_556
C3G C5G C5G 122.5(21) 3_556 3_556
C2G C5G C5G 169.2(23) 3_556 3_556
C4G C5G N7G 168.6(17) 3_556 3_556
C4G C5G N7G 57.7(10) . 3_556
C3G C5G N7G 121.1(16) 3_556 3_556
C2G C5G N7G 62.8(12) 3_556 3_556
C5G C5G N7G 113.6(20) 3_556 3_556
C4G N7G C5G 58.9(10) 3_556 3_556
C4G N7G C2G 117.3(13) 3_556 .
C5G N7G C2G 58.4(11) 3_556 .
O1A C1A C2A 114.4(28) . 3_546
O1A C1A C1A 175.6(35) . 3_546
C2A C1A C1A 67.2(18) 3_546 3_546
O1A C1A C2A 130.6(29) . .
C2A C1A C2A 114.8(21) 3_546 .
C1A C1A C2A 47.6(11) 3_546 .
O1A C1A C1G 83.8(25) . 3_546
C2A C1A C1G 161.7(22) 3_546 3_546
C1A C1A C1G 94.7(16) 3_546 3_546
C2A C1A C1G 47.2(11) . 3_546
C1A C2A C1G 140.0(23) 3_546 3_546
C1A C2A C1A 65.2(21) 3_546 .
C1G C2A C1A 75.0(15) 3_546 .

loop_
_geom_bond_atom_site_label_1
_geom_bond_atom_site_label_2
_geom_bond_distance
_geom_bond_site_symmetry_2
O2 C3 1.364(4) .
O2 C1 1.427(4) .
O28 C25 1.375(4) .
O28 C29 1.439(4) .
O32 C31 1.386(4) .
O32 C33 1.438(4) .
O37 C36 1.374(4) .
O37 C38 1.409(5) .
C1 C34 1.511(5) 3_566
C3 C8 1.373(5) .
C3 C4 1.392(5) .
C4 C5 1.393(5) .
C5 C6 1.379(5) .
C6 C7 1.393(4) .
C6 C9 1.536(4) .
C7 C8 1.387(5) .
C9 C10 1.527(4) .
C9 C22 1.533(4) .
C9 C16 1.535(4) .
C10 C15 1.386(5) .
C10 C11 1.398(4) .
C11 C12 1.381(5) .
C11 C17 1.460(5) .
C12 C13 1.386(5) .
C13 C14 1.395(6) .
C14 C15 1.377(5) .
C16 C21 1.377(5) .
C16 C17 1.408(5) .
C17 C18 1.389(5) .
C18 C19 1.382(6) .
C19 C20 1.385(6) .
C20 C21 1.387(5) .
C22 C23 1.387(4) .
C22 C27 1.393(4) .
C23 C24 1.387(5) .
C24 C25 1.385(5) .
C25 C26 1.390(4) .
C26 C27 1.379(4) .
C29 C30 1.494(5) .
C30 C31 1.388(5) .
C30 C39 1.390(5) .
C31 C34 1.390(5) .
C34 C35 1.385(5) .
C34 C1 1.511(5) 3_566
C35 C36 1.378(5) .
C36 C39 1.380(5) .
C1G C2A 1.32(2) 3_546
C1G C2G 1.48(2) .
C1G C1A 1.73(3) 3_546
C2G C3G 1.35(2) .
C2G C5G 1.40(2) 3_556
C2G N7G 1.46(2) .
C3G C5G 1.35(2) 3_556
C3G C4G 1.40(2) .
C4G C5G 1.30(2) 3_556
C4G N7G 1.326(14) 3_556
C4G C5G 1.34(2) .
C5G C4G 1.30(2) 3_556
C5G C3G 1.35(2) 3_556
C5G C2G 1.40(2) 3_556
C5G C5G 1.40(4) 3_556
C5G N7G 1.40(2) 3_556
N7G C4G 1.326(14) 3_556
N7G C5G 1.40(2) 3_556
C1A O1A 1.09(3) .
C1A C2A 1.21(3) 3_546
C1A C1A 1.49(4) 3_546
C1A C2A 1.517(10) .
C1A C1G 1.73(3) 3_546
C2A C1A 1.21(3) 3_546
C2A C1G 1.32(2) 3_546

loop_
_geom_torsion_atom_site_label_1
_geom_torsion_atom_site_label_2
_geom_torsion_atom_site_label_3
_geom_torsion_atom_site_label_4
_geom_torsion
_geom_torsion_site_symmetry_1
_geom_torsion_site_symmetry_4
C3 O2 C1 C34 84.0(4) . 3_566
C1 O2 C3 C8 165.5(3) . .
C1 O2 C3 C4 -15.0(5) . .
O2 C3 C4 C5 -179.9(3) . .
C8 C3 C4 C5 -0.5(5) . .
C3 C4 C5 C6 -0.3(5) . .
C4 C5 C6 C7 0.1(5) . .
C4 C5 C6 C9 174.1(3) . .
C5 C6 C7 C8 0.9(5) . .
C9 C6 C7 C8 -173.3(3) . .
O2 C3 C8 C7 -179.0(3) . .
C4 C3 C8 C7 1.5(5) . .
C6 C7 C8 C3 -1.7(5) . .
C5 C6 C9 C10 157.5(3) . .
C7 C6 C9 C10 -28.5(4) . .
C5 C6 C9 C22 32.9(4) . .
C7 C6 C9 C22 -153.2(3) . .
C5 C6 C9 C16 -92.6(3) . .
C7 C6 C9 C16 81.3(3) . .
C22 C9 C10 C15 59.3(4) . .
C16 C9 C10 C15 179.8(3) . .
C6 C9 C10 C15 -66.8(4) . .
C22 C9 C10 C11 -121.1(3) . .
C16 C9 C10 C11 -0.7(3) . .
C6 C9 C10 C11 112.8(3) . .
C15 C10 C11 C12 0.8(5) . .
C9 C10 C11 C12 -178.8(3) . .
C15 C10 C11 C17 179.4(3) . .
C9 C10 C11 C17 -0.2(3) . .
C10 C11 C12 C13 -0.9(5) . .
C17 C11 C12 C13 -179.1(3) . .
C11 C12 C13 C14 0.2(5) . .
C12 C13 C14 C15 0.8(6) . .
C13 C14 C15 C10 -0.9(5) . .
C11 C10 C15 C14 0.1(5) . .
C9 C10 C15 C14 179.6(3) . .
C10 C9 C16 C21 176.9(3) . .
C22 C9 C16 C21 -65.3(4) . .
C6 C9 C16 C21 59.6(4) . .
C10 C9 C16 C17 1.4(3) . .
C22 C9 C16 C17 119.2(3) . .
C6 C9 C16 C17 -116.0(3) . .
C21 C16 C17 C18 -0.3(5) . .
C9 C16 C17 C18 175.7(3) . .
C21 C16 C17 C11 -177.6(3) . .
C9 C16 C17 C11 -1.6(3) . .
C12 C11 C17 C18 2.6(6) . .
C10 C11 C17 C18 -175.8(3) . .
C12 C11 C17 C16 179.5(3) . .
C10 C11 C17 C16 1.2(3) . .
C16 C17 C18 C19 0.3(5) . .
C11 C17 C18 C19 176.9(3) . .
C17 C18 C19 C20 0.2(5) . .
C18 C19 C20 C21 -0.7(6) . .
C17 C16 C21 C20 -0.2(5) . .
C9 C16 C21 C20 -175.3(3) . .
C19 C20 C21 C16 0.7(5) . .
C10 C9 C22 C23 94.9(4) . .
C16 C9 C22 C23 -17.6(4) . .
C6 C9 C22 C23 -139.3(3) . .
C10 C9 C22 C27 -81.3(4) . .
C16 C9 C22 C27 166.2(3) . .
C6 C9 C22 C27 44.5(4) . .
C27 C22 C23 C24 0.6(5) . .
C9 C22 C23 C24 -175.7(3) . .
C22 C23 C24 C25 -0.9(6) . .
C29 O28 C25 C24 -28.0(5) . .
C29 O28 C25 C26 156.6(3) . .
C23 C24 C25 O28 -175.0(3) . .
C23 C24 C25 C26 0.3(6) . .
O28 C25 C26 C27 176.4(3) . .
C24 C25 C26 C27 0.6(5) . .
C25 C26 C27 C22 -0.9(5) . .
C23 C22 C27 C26 0.3(5) . .
C9 C22 C27 C26 176.6(3) . .
C25 O28 C29 C30 148.9(3) . .
O28 C29 C30 C31 -89.9(4) . .
O28 C29 C30 C39 85.9(4) . .
C33 O32 C31 C30 -99.9(4) . .
C33 O32 C31 C34 84.9(4) . .
C39 C30 C31 O32 -175.2(3) . .
C29 C30 C31 O32 0.6(5) . .
C39 C30 C31 C34 -0.1(5) . .
C29 C30 C31 C34 175.8(3) . .
O32 C31 C34 C35 174.1(3) . .
C30 C31 C34 C35 -1.1(5) . .
O32 C31 C34 C1 -6.2(5) . 3_566
C30 C31 C34 C1 178.7(3) . 3_566
C31 C34 C35 C36 1.2(5) . .
C1 C34 C35 C36 -178.5(3) 3_566 .
C38 O37 C36 C35 -176.4(4) . .
C38 O37 C36 C39 4.4(6) . .
C34 C35 C36 O37 -179.5(4) . .
C34 C35 C36 C39 -0.3(6) . .
O37 C36 C39 C30 178.2(4) . .
C35 C36 C39 C30 -0.9(6) . .
C31 C30 C39 C36 1.1(5) . .
C29 C30 C39 C36 -174.7(3) . .
C2A C1G C2G C3G -1.1(37) 3_546 .
C1A C1G C2G C3G -121.5(61) 3_546 .
C2A C1G C2G C5G -145.5(93) 3_546 3_556
C1A C1G C2G C5G 94.0(119) 3_546 3_556
C2A C1G C2G N7G 179.2(20) 3_546 .
C1A C1G C2G N7G 58.8(70) 3_546 .
C5G C2G C3G C5G 0.000(5) 3_556 3_556
N7G C2G C3G C5G 6.8(15) . 3_556
C1G C2G C3G C5G -172.9(25) . 3_556
C5G C2G C3G C4G -4.3(14) 3_556 .
N7G C2G C3G C4G 2.5(22) . .
C1G C2G C3G C4G -177.2(17) . .
C2G C3G C4G C5G 4.6(15) . 3_556
C5G C3G C4G C5G 0.000(4) 3_556 3_556
C2G C3G C4G N7G 154.1(93) . 3_556
C5G C3G C4G N7G 149.5(99) 3_556 3_556
C2G C3G C4G C5G -3.9(21) . .
C5G C3G C4G C5G -8.5(20) 3_556 .
C5G C4G C5G C4G 0.000(3) 3_556 3_556
N7G C4G C5G C4G -168.9(18) 3_556 3_556
C3G C4G C5G C4G 8.2(19) . 3_556
C5G C4G C5G C3G 86.4(145) 3_556 3_556
N7G C4G C5G C3G -82.6(145) 3_556 3_556
C3G C4G C5G C3G 94.5(145) . 3_556
C5G C4G C5G C2G 167.7(27) 3_556 3_556
N7G C4G C5G C2G -1.2(15) 3_556 3_556
C3G C4G C5G C2G 175.9(15) . 3_556
C5G C4G C5G C5G 0.000(1) 3_556 3_556
N7G C4G C5G C5G -168.9(18) 3_556 3_556
C3G C4G C5G C5G 8.2(19) . 3_556
C5G C4G C5G N7G 168.9(18) 3_556 3_556
N7G C4G C5G N7G 0.000(4) 3_556 3_556
C3G C4G C5G N7G 177.1(14) . 3_556
C3G C2G N7G C4G -5.7(22) . 3_556
C5G C2G N7G C4G 1.1(14) 3_556 3_556
C1G C2G N7G C4G 174.1(14) . 3_556
C3G C2G N7G C5G -6.8(15) . 3_556
C5G C2G N7G C5G 0.000(4) 3_556 3_556
C1G C2G N7G C5G 172.9(20) . 3_556
O1A C1A C2A C1A -174.7(47) . 3_546
C2A C1A C2A C1A 0.000(6) 3_546 3_546
C1A C1A C2A C1A 0.000(2) 3_546 3_546
C1G C1A C2A C1A 175.7(26) 3_546 3_546
O1A C1A C2A C1G 9.6(35) . 3_546
C2A C1A C2A C1G -175.7(26) 3_546 3_546
C1A C1A C2A C1G -175.7(26) 3_546 3_546
C1G C1A C2A C1G 0.000(2) 3_546 3_546
